data_7151395
loop_
_publ_author_name
'Fukuda, Hisatane'
'Amimoto, Kiichi'
'Koyama, Hiroyuki'
'Kawato, Toshio'

_publ_section_title
;
 Crystalline photochromism of N-salicylidene-2,6-dialkylanilines:
 advantage of 2,6-dialkyl substituents of aniline for preparation of
 photochromic Schiff base crystals
;
_journal_issue 9
_journal_name_full 'Organic &amp;  Biomolecular Chemistry'
_journal_page_first 1578
_journal_paper_doi 10.1039/b212295b
_journal_volume 1
_journal_year 2003
_chemical_compound_source 'synthesis as described'
_chemical_formula_moiety 'C25 H33 Cl2 N1 O1'
_chemical_formula_sum 'C25 H33 Cl2 N O'
_chemical_formula_weight 434.42
_chemical_melting_point 459
_chemical_name_systematic
;
N-(3,5-dichlorosalicylidene)-2,4,6-tri-tert-butylaniline
;
_space_group_IT_number 14
_symmetry_cell_setting monoclinic
_symmetry_Int_Tables_number 14
_symmetry_space_group_name_Hall '-P 2yn'
_symmetry_space_group_name_H-M 'P 1 21/n 1'
_atom_sites_solution_hydrogens geom
_atom_sites_solution_primary direct
_atom_sites_solution_secondary difmap
_audit_conform_dict_location ftp://ftp.iucr.org/pub/cif_core.dic
_audit_conform_dict_name cif_core.dic
_audit_conform_dict_version 2.2
_audit_creation_date 2002-12-10T17:05:37-00:00
_audit_creation_method 'WinGX routine CIF_UPDATE'
_cell_angle_alpha 90
_cell_angle_beta 97.0510(10)
_cell_angle_gamma 90
_cell_formula_units_Z 4
_cell_length_a 13.8050(4)
_cell_length_b 11.6390(3)
_cell_length_c 15.6289(4)
_cell_measurement_reflns_used 0
_cell_measurement_temperature 293(2)
_cell_measurement_theta_max 0
_cell_measurement_theta_min 0
_cell_measurement_wavelength 0.71073
_cell_volume 2492.20(12)
_computing_cell_refinement 'Rigaku RAXIS-IV'
_computing_data_collection 'Rigaku RAXIS-IV'
_computing_data_reduction 'Rigaku RAXIS-IV'
_computing_molecular_graphics 'Ortep-3 for Windows (Farrugia, 1997)'
_computing_publication_material 'WinGX publication routines (Farrugia, 1999)'
_computing_structure_refinement 'SHELXL-97 (Sheldrick, 1997)'
_computing_structure_solution 'SHELXS-97 (Sheldrick, 1997)'
_diffrn_ambient_temperature 293(2)
_diffrn_measured_fraction_theta_full 0.999
_diffrn_measured_fraction_theta_max 0.999
_diffrn_radiation_monochromator graphite
_diffrn_radiation_probe x-ray
_diffrn_radiation_type MoK\a
_diffrn_radiation_wavelength 0.71069
_diffrn_reflns_av_R_equivalents 0.1178
_diffrn_reflns_av_unetI/netI 0.0899
_diffrn_reflns_limit_h_max 17
_diffrn_reflns_limit_h_min -17
_diffrn_reflns_limit_k_max 15
_diffrn_reflns_limit_k_min -15
_diffrn_reflns_limit_l_max 20
_diffrn_reflns_limit_l_min -20
_diffrn_reflns_number 22697
_diffrn_reflns_theta_full 27.48
_diffrn_reflns_theta_max 27.48
_diffrn_reflns_theta_min 1.86
_exptl_absorpt_coefficient_mu 0.275
_exptl_absorpt_correction_type none
_exptl_crystal_colour 'pale yellow'
_exptl_crystal_density_diffrn 1.158
_exptl_crystal_density_method 'not measured'
_exptl_crystal_description prism
_exptl_crystal_F_000 928
_exptl_crystal_size_max 0.2
_exptl_crystal_size_mid 0.15
_exptl_crystal_size_min 0.1
_refine_diff_density_max 0.298
_refine_diff_density_min -0.243
_refine_diff_density_rms 0.071
_refine_ls_extinction_coef 0.0034(9)
_refine_ls_extinction_expression Fc^*^=kFc[1+0.001xFc^2^\l^3^/sin(2\q)]^-1/4^
_refine_ls_extinction_method SHELXL
_refine_ls_goodness_of_fit_ref 1.104
_refine_ls_hydrogen_treatment mixed
_refine_ls_matrix_type full
_refine_ls_number_parameters 366
_refine_ls_number_reflns 5711
_refine_ls_number_restraints 93
_refine_ls_restrained_S_all 1.098
_refine_ls_R_factor_all 0.1867
_refine_ls_R_factor_gt 0.0883
_refine_ls_shift/su_max 0.019
_refine_ls_shift/su_mean 0.001
_refine_ls_structure_factor_coef Fsqd
_refine_ls_weighting_details 'calc w=1/[\s^2^(Fo^2^)+(0.0826P)^2^+0.7226P] where P=(Fo^2^+2Fc^2^)/3'
_refine_ls_weighting_scheme calc
_refine_ls_wR_factor_gt 0.1711
_refine_ls_wR_factor_ref 0.2128
_reflns_number_gt 2872
_reflns_number_total 5711
_reflns_threshold_expression >2sigma(I)
_cod_data_source_file b212295b.txt
_cod_data_source_block 1e
_cod_original_sg_symbol_H-M 'P 21/n'
_cod_database_code 7151395

loop_
_symmetry_equiv_pos_as_xyz
'x, y, z'
'-x+1/2, y+1/2, -z+1/2'
'-x, -y, -z'
'x-1/2, -y-1/2, z-1/2'

loop_
_atom_site_label
_atom_site_type_symbol
_atom_site_fract_x
_atom_site_fract_y
_atom_site_fract_z
_atom_site_U_iso_or_equiv
_atom_site_adp_type
_atom_site_occupancy
_atom_site_symmetry_multiplicity
_atom_site_calc_flag
_atom_site_refinement_flags
_atom_site_disorder_assembly
_atom_site_disorder_group
Cl1 Cl 0.67306(12) 0.47183(10) -0.02792(8) 0.0872(5) Uani 1 1 d . . .
Cl2 Cl 0.77752(10) 0.03381(10) 0.03974(6) 0.0712(4) Uani 1 1 d . . .
O1 O 0.6973(2) 0.4126(2) -0.20525(19) 0.0577(8) Uani 1 1 d . . .
H1 H 0.707(4) 0.388(4) -0.257(3) 0.098(19) Uiso 1 1 d . . .
N1 N 0.7459(2) 0.2816(3) -0.32297(18) 0.0400(7) Uani 1 1 d . . .
C1 C 0.7444(3) 0.2165(3) -0.1791(2) 0.0395(9) Uani 1 1 d . . .
C2 C 0.7163(3) 0.3248(3) -0.1503(2) 0.0436(9) Uani 1 1 d . . .
C3 C 0.7087(3) 0.3394(3) -0.0634(2) 0.0503(11) Uani 1 1 d . . .
C4 C 0.7286(3) 0.2516(3) -0.0056(2) 0.0519(11) Uani 1 1 d . . .
H4 H 0.725(3) 0.266(3) 0.058(2) 0.053(11) Uiso 1 1 d . . .
C5 C 0.7551(3) 0.1451(3) -0.0341(2) 0.0468(10) Uani 1 1 d . . .
C6 C 0.7635(3) 0.1279(3) -0.1197(2) 0.0448(10) Uani 1 1 d . . .
H6 H 0.782(3) 0.061(3) -0.138(2) 0.050(12) Uiso 1 1 d . . .
C7 C 0.7582(3) 0.1987(3) -0.2689(2) 0.0412(9) Uani 1 1 d . . .
H7 H 0.785(3) 0.119(3) -0.287(2) 0.043(10) Uiso 1 1 d . . .
C8 C 0.7689(3) 0.2668(3) -0.4097(2) 0.0370(9) Uani 1 1 d . . .
C9 C 0.6935(3) 0.2431(3) -0.4766(2) 0.0387(9) Uani 1 1 d . . .
C10 C 0.5848(3) 0.2310(4) -0.4621(3) 0.0569(11) Uani 1 1 d . . .
C11 C 0.5690(6) 0.1229(7) -0.4095(5) 0.092(2) Uani 1 1 d . . .
H11A H 0.496(5) 0.111(4) -0.407(3) 0.101(18) Uiso 1 1 d . . .
H11B H 0.593(5) 0.051(6) -0.436(5) 0.14(3) Uiso 1 1 d . . .
H11C H 0.597(5) 0.124(5) -0.352(4) 0.12(2) Uiso 1 1 d . . .
C12 C 0.5492(5) 0.3385(6) -0.4170(5) 0.0826(17) Uani 1 1 d . . .
H12A H 0.551(4) 0.408(5) -0.449(4) 0.10(2) Uiso 1 1 d . . .
H12B H 0.583(5) 0.341(6) -0.357(5) 0.14(3) Uiso 1 1 d . . .
H12C H 0.479(4) 0.329(4) -0.415(3) 0.090(17) Uiso 1 1 d . . .
C13 C 0.5187(4) 0.2193(8) -0.5481(4) 0.090(2) Uani 1 1 d . . .
H13A H 0.531(4) 0.293(4) -0.586(4) 0.103(19) Uiso 1 1 d . . .
H13B H 0.452(4) 0.210(4) -0.536(3) 0.092(17) Uiso 1 1 d . . .
H13C H 0.535(4) 0.146(4) -0.584(4) 0.098(19) Uiso 1 1 d . . .
C14 C 0.7213(3) 0.2285(3) -0.5588(2) 0.0425(9) Uani 1 1 d . . .
H14 H 0.675(3) 0.212(3) -0.602(2) 0.046(11) Uiso 1 1 d . . .
C15 C 0.8160(3) 0.2358(3) -0.5769(2) 0.0414(9) Uani 1 1 d D A .
C16 C 0.8416(3) 0.2156(4) -0.6690(2) 0.0583(11) Uani 1 1 d DU . .
C17A C 0.7995(6) 0.3170(6) -0.7246(3) 0.090(2) Uani 0.836(9) 1 d PDU A 1
H17A H 0.7304 0.3218 -0.7224 0.135 Uiso 0.836(9) 1 calc PR A 1
H17B H 0.8117 0.3055 -0.7831 0.135 Uiso 0.836(9) 1 calc PR A 1
H17C H 0.83 0.387 -0.703 0.135 Uiso 0.836(9) 1 calc PR A 1
C17B C 0.7543(18) 0.201(4) -0.7363(15) 0.105(12) Uani 0.164(9) 1 d PDU A 2
H17D H 0.776 0.1886 -0.7916 0.158 Uiso 0.164(9) 1 calc PR A 2
H17E H 0.7146 0.2687 -0.7383 0.158 Uiso 0.164(9) 1 calc PR A 2
H17F H 0.7168 0.1358 -0.7218 0.158 Uiso 0.164(9) 1 calc PR A 2
C18A C 0.7908(7) 0.1056(6) -0.7055(4) 0.096(3) Uani 0.836(9) 1 d PDU A 1
H18A H 0.7218 0.112 -0.7035 0.144 Uiso 0.836(9) 1 calc PR A 1
H18B H 0.8157 0.0408 -0.6716 0.144 Uiso 0.836(9) 1 calc PR A 1
H18C H 0.8031 0.0951 -0.7641 0.144 Uiso 0.836(9) 1 calc PR A 1
C18B C 0.904(3) 0.105(3) -0.666(2) 0.096(11) Uani 0.164(9) 1 d PDU A 2
H18D H 0.9602 0.1133 -0.6243 0.144 Uiso 0.164(9) 1 calc PR A 2
H18E H 0.9236 0.0909 -0.7219 0.144 Uiso 0.164(9) 1 calc PR A 2
H18F H 0.8653 0.0409 -0.6503 0.144 Uiso 0.164(9) 1 calc PR A 2
C19A C 0.9492(5) 0.2076(10) -0.6724(4) 0.116(4) Uani 0.836(9) 1 d PU A 1
H19A H 0.9613 0.1952 -0.7309 0.174 Uiso 0.836(9) 1 calc PR A 1
H19B H 0.9754 0.1447 -0.6372 0.174 Uiso 0.836(9) 1 calc PR A 1
H19C H 0.9798 0.2779 -0.6513 0.174 Uiso 0.836(9) 1 calc PR A 1
C19B C 0.904(3) 0.317(3) -0.696(2) 0.096(11) Uani 0.164(9) 1 d PDU A 2
H19D H 0.9609 0.3256 -0.6548 0.144 Uiso 0.164(9) 1 calc PR A 2
H19E H 0.8659 0.3866 -0.6977 0.144 Uiso 0.164(9) 1 calc PR A 2
H19F H 0.9229 0.3023 -0.7519 0.144 Uiso 0.164(9) 1 calc PR A 2
C20 C 0.8859(3) 0.2634(3) -0.5097(2) 0.0461(10) Uani 1 1 d . . .
H20 H 0.949(3) 0.268(3) -0.5215(19) 0.029(9) Uiso 1 1 d . . .
C21 C 0.8663(3) 0.2820(3) -0.4252(2) 0.0385(9) Uani 1 1 d . A .
C22 C 0.9529(3) 0.3158(4) -0.3573(2) 0.0528(11) Uani 1 1 d . . .
C23 C 1.0342(4) 0.3734(7) -0.3991(3) 0.127(3) Uani 1 1 d . A .
H23A H 1.083 0.4017 -0.3551 0.191 Uiso 1 1 calc R . .
H23B H 1.0077 0.4363 -0.4343 0.191 Uiso 1 1 calc R . .
H23C H 1.0631 0.3187 -0.4342 0.191 Uiso 1 1 calc R . .
C24 C 0.9940(5) 0.2090(5) -0.3116(5) 0.128(3) Uani 1 1 d . A .
H24A H 1.019 0.1587 -0.3524 0.192 Uiso 1 1 calc R . .
H24B H 0.9433 0.1704 -0.2859 0.192 Uiso 1 1 calc R . .
H24C H 1.0457 0.2299 -0.2676 0.192 Uiso 1 1 calc R . .
C25 C 0.9271(5) 0.4024(7) -0.2902(5) 0.095(2) Uani 1 1 d . A .
H25A H 0.987(4) 0.428(4) -0.258(3) 0.082(15) Uiso 1 1 d . . .
H25B H 0.883(5) 0.383(5) -0.257(4) 0.13(3) Uiso 1 1 d . . .
H25C H 0.913(6) 0.468(6) -0.337(5) 0.16(3) Uiso 1 1 d . . .

loop_
_atom_site_aniso_label
_atom_site_aniso_U_11
_atom_site_aniso_U_22
_atom_site_aniso_U_33
_atom_site_aniso_U_23
_atom_site_aniso_U_13
_atom_site_aniso_U_12
Cl1 0.1468(14) 0.0509(7) 0.0712(8) -0.0225(6) 0.0421(8) 0.0031(7)
Cl2 0.1071(11) 0.0663(7) 0.0409(5) 0.0141(5) 0.0115(6) 0.0025(7)
O1 0.088(3) 0.0403(15) 0.0469(16) -0.0014(14) 0.0164(16) 0.0077(14)
N1 0.042(2) 0.0455(17) 0.0324(15) -0.0023(14) 0.0056(13) 0.0008(14)
C1 0.047(2) 0.0383(19) 0.0355(18) -0.0030(16) 0.0116(16) -0.0037(17)
C2 0.049(3) 0.040(2) 0.043(2) -0.0027(18) 0.0104(18) -0.0027(17)
C3 0.068(3) 0.041(2) 0.045(2) -0.0130(18) 0.018(2) -0.0097(19)
C4 0.068(3) 0.055(3) 0.0340(19) -0.007(2) 0.015(2) -0.014(2)
C5 0.060(3) 0.047(2) 0.0334(19) 0.0010(17) 0.0070(19) -0.0083(19)
C6 0.058(3) 0.038(2) 0.039(2) -0.0031(18) 0.0097(19) -0.0039(19)
C7 0.052(3) 0.040(2) 0.0311(18) -0.0045(16) 0.0042(17) 0.0012(18)
C8 0.043(2) 0.0379(19) 0.0304(17) -0.0001(15) 0.0045(16) 0.0053(16)
C9 0.041(2) 0.042(2) 0.0328(17) 0.0012(15) 0.0021(16) -0.0028(16)
C10 0.043(3) 0.078(3) 0.050(2) -0.002(2) 0.006(2) -0.008(2)
C11 0.075(5) 0.108(5) 0.092(5) 0.019(4) 0.004(4) -0.047(4)
C12 0.047(4) 0.113(5) 0.088(4) -0.010(4) 0.011(3) 0.018(3)
C13 0.042(4) 0.162(7) 0.064(3) -0.008(4) 0.000(3) -0.016(4)
C14 0.047(3) 0.044(2) 0.0337(19) -0.0020(17) -0.0067(19) -0.0028(18)
C15 0.049(3) 0.045(2) 0.0310(17) -0.0008(16) 0.0057(17) 0.0050(18)
C16 0.068(3) 0.076(3) 0.0312(19) -0.0037(19) 0.0063(19) 0.003(2)
C17A 0.109(6) 0.118(5) 0.043(3) 0.025(3) 0.011(3) 0.001(4)
C17B 0.099(19) 0.17(3) 0.041(15) -0.02(2) 0.000(12) -0.005(16)
C18A 0.144(7) 0.096(5) 0.049(4) -0.030(4) 0.024(4) -0.011(5)
C18B 0.13(3) 0.107(16) 0.060(17) 0.006(17) 0.065(17) 0.048(17)
C19A 0.068(4) 0.239(12) 0.043(3) -0.025(5) 0.019(3) 0.024(5)
C19B 0.12(3) 0.109(17) 0.069(19) 0.003(17) 0.053(18) -0.021(16)
C20 0.039(3) 0.065(3) 0.0343(19) 0.0037(18) 0.0039(18) 0.004(2)
C21 0.038(2) 0.045(2) 0.0319(17) 0.0004(16) 0.0004(16) 0.0034(17)
C22 0.038(3) 0.082(3) 0.037(2) -0.008(2) -0.0019(18) -0.004(2)
C23 0.073(4) 0.243(9) 0.068(3) -0.030(4) 0.012(3) -0.075(5)
C24 0.099(5) 0.116(5) 0.144(6) 0.003(5) -0.085(5) 0.025(4)
C25 0.062(4) 0.142(6) 0.079(4) -0.050(5) 0.001(3) -0.027(4)

loop_
_atom_type_symbol
_atom_type_description
_atom_type_scat_dispersion_real
_atom_type_scat_dispersion_imag
_atom_type_scat_source
C C 0.0033 0.0016 'International Tables Vol C Tables 4.2.6.8 and 6.1.1.4'
H H 0 0 'International Tables Vol C Tables 4.2.6.8 and 6.1.1.4'
O O 0.0106 0.006 'International Tables Vol C Tables 4.2.6.8 and 6.1.1.4'
N N 0.0061 0.0033 'International Tables Vol C Tables 4.2.6.8 and 6.1.1.4'
Cl Cl 0.1484 0.1585 'International Tables Vol C Tables 4.2.6.8 and 6.1.1.4'

loop_
_geom_angle_atom_site_label_1
_geom_angle_atom_site_label_2
_geom_angle_atom_site_label_3
_geom_angle
_geom_angle_site_symmetry_1
_geom_angle_site_symmetry_3
_geom_angle_publ_flag
C7 N1 C8 120.3(3) . . ?
C6 C1 C2 119.2(3) . . ?
C6 C1 C7 120.1(3) . . ?
C2 C1 C7 120.6(3) . . ?
O1 C2 C3 120.1(3) . . ?
O1 C2 C1 121.2(3) . . ?
C3 C2 C1 118.6(4) . . ?
C4 C3 C2 121.5(4) . . ?
C4 C3 Cl1 119.7(3) . . ?
C2 C3 Cl1 118.8(3) . . ?
C3 C4 C5 119.8(3) . . ?
C6 C5 C4 120.2(4) . . ?
C6 C5 Cl2 120.6(3) . . ?
C4 C5 Cl2 119.2(3) . . ?
C5 C6 C1 120.7(4) . . ?
N1 C7 C1 120.5(3) . . ?
C21 C8 C9 122.1(3) . . ?
C21 C8 N1 118.2(3) . . ?
C9 C8 N1 119.6(3) . . ?
C14 C9 C8 116.4(4) . . ?
C14 C9 C10 120.3(4) . . ?
C8 C9 C10 123.3(3) . . ?
C11 C10 C13 106.8(5) . . ?
C11 C10 C12 110.2(5) . . ?
C13 C10 C12 106.4(5) . . ?
C11 C10 C9 110.9(4) . . ?
C13 C10 C9 111.2(4) . . ?
C12 C10 C9 111.1(4) . . ?
C15 C14 C9 124.0(4) . . ?
C14 C15 C20 116.9(3) . . ?
C14 C15 C16 121.1(3) . . ?
C20 C15 C16 122.0(4) . . ?
C19A C16 C17B 132.8(12) . . ?
C19A C16 C18A 110.2(5) . . ?
C17B C16 C18A 50.0(19) . . ?
C19A C16 C17A 109.6(5) . . ?
C17B C16 C17A 58.6(19) . . ?
C18A C16 C17A 107.8(5) . . ?
C19A C16 C15 112.7(4) . . ?
C17B C16 C15 114.4(12) . . ?
C18A C16 C15 109.1(4) . . ?
C17A C16 C15 107.2(4) . . ?
C19A C16 C18B 53.2(18) . . ?
C17B C16 C18B 108(3) . . ?
C18A C16 C18B 62.6(19) . . ?
C17A C16 C18B 145.8(10) . . ?
C15 C16 C18B 106.8(10) . . ?
C19A C16 C19B 56.8(17) . . ?
C17B C16 C19B 108.6(19) . . ?
C18A C16 C19B 141.1(11) . . ?
C17A C16 C19B 56.2(17) . . ?
C15 C16 C19B 109.6(11) . . ?
C18B C16 C19B 109(2) . . ?
C15 C20 C21 124.1(4) . . ?
C20 C21 C8 116.3(3) . . ?
C20 C21 C22 117.7(3) . . ?
C8 C21 C22 126.0(3) . . ?
C24 C22 C23 108.2(5) . . ?
C24 C22 C25 109.0(5) . . ?
C23 C22 C25 104.5(5) . . ?
C24 C22 C21 109.2(4) . . ?
C23 C22 C21 111.4(3) . . ?
C25 C22 C21 114.3(4) . . ?

loop_
_geom_bond_atom_site_label_1
_geom_bond_atom_site_label_2
_geom_bond_distance
_geom_bond_site_symmetry_2
_geom_bond_publ_flag
Cl1 C3 1.730(4) . ?
Cl2 C5 1.736(4) . ?
O1 C2 1.340(4) . ?
N1 C7 1.280(4) . ?
N1 C8 1.440(4) . ?
C1 C6 1.391(5) . ?
C1 C2 1.409(5) . ?
C1 C7 1.454(5) . ?
C2 C3 1.386(5) . ?
C3 C4 1.370(6) . ?
C4 C5 1.381(5) . ?
C5 C6 1.372(5) . ?
C8 C21 1.407(5) . ?
C8 C9 1.409(5) . ?
C9 C14 1.396(5) . ?
C9 C10 1.550(6) . ?
C10 C11 1.533(7) . ?
C10 C13 1.535(7) . ?
C10 C12 1.546(7) . ?
C14 C15 1.375(5) . ?
C15 C20 1.375(5) . ?
C15 C16 1.541(5) . ?
C16 C19A 1.495(8) . ?
C16 C17B 1.509(17) . ?
C16 C18A 1.536(7) . ?
C16 C17A 1.537(7) . ?
C16 C18B 1.546(17) . ?
C16 C19B 1.549(17) . ?
C20 C21 1.396(5) . ?
C21 C22 1.549(5) . ?
C22 C24 1.508(7) . ?
C22 C23 1.522(6) . ?
C22 C25 1.528(7) . ?

loop_
_geom_torsion_atom_site_label_1
_geom_torsion_atom_site_label_2
_geom_torsion_atom_site_label_3
_geom_torsion_atom_site_label_4
_geom_torsion
_geom_torsion_site_symmetry_1
_geom_torsion_site_symmetry_2
_geom_torsion_site_symmetry_3
_geom_torsion_site_symmetry_4
_geom_torsion_publ_flag
C6 C1 C2 O1 179.9(4) . . . . ?
C7 C1 C2 O1 3.0(6) . . . . ?
C6 C1 C2 C3 0.1(6) . . . . ?
C7 C1 C2 C3 -176.8(4) . . . . ?
O1 C2 C3 C4 -179.3(4) . . . . ?
C1 C2 C3 C4 0.6(6) . . . . ?
O1 C2 C3 Cl1 0.8(6) . . . . ?
C1 C2 C3 Cl1 -179.4(3) . . . . ?
C2 C3 C4 C5 -1.3(7) . . . . ?
Cl1 C3 C4 C5 178.7(3) . . . . ?
C3 C4 C5 C6 1.4(7) . . . . ?
C3 C4 C5 Cl2 -178.6(3) . . . . ?
C4 C5 C6 C1 -0.7(6) . . . . ?
Cl2 C5 C6 C1 179.2(3) . . . . ?
C2 C1 C6 C5 0.0(6) . . . . ?
C7 C1 C6 C5 176.9(4) . . . . ?
C8 N1 C7 C1 173.8(4) . . . . ?
C6 C1 C7 N1 -176.3(4) . . . . ?
C2 C1 C7 N1 0.7(6) . . . . ?
C7 N1 C8 C21 -83.7(4) . . . . ?
C7 N1 C8 C9 99.2(4) . . . . ?
C21 C8 C9 C14 3.7(5) . . . . ?
N1 C8 C9 C14 -179.3(3) . . . . ?
C21 C8 C9 C10 -177.4(3) . . . . ?
N1 C8 C9 C10 -0.4(5) . . . . ?
C14 C9 C10 C11 110.9(5) . . . . ?
C8 C9 C10 C11 -68.0(6) . . . . ?
C14 C9 C10 C13 -7.8(6) . . . . ?
C8 C9 C10 C13 173.3(5) . . . . ?
C14 C9 C10 C12 -126.2(5) . . . . ?
C8 C9 C10 C12 55.0(6) . . . . ?
C8 C9 C14 C15 0.1(6) . . . . ?
C10 C9 C14 C15 -178.8(4) . . . . ?
C9 C14 C15 C20 -2.5(6) . . . . ?
C9 C14 C15 C16 178.4(4) . . . . ?
C14 C15 C16 C19A -170.2(6) . . . . ?
C20 C15 C16 C19A 10.7(7) . . . . ?
C14 C15 C16 C17B 6(2) . . . . ?
C20 C15 C16 C17B -173(2) . . . . ?
C14 C15 C16 C18A -47.5(6) . . . . ?
C20 C15 C16 C18A 133.5(5) . . . . ?
C14 C15 C16 C17A 69.0(5) . . . . ?
C20 C15 C16 C17A -110.0(5) . . . . ?
C14 C15 C16 C18B -114(2) . . . . ?
C20 C15 C16 C18B 67(2) . . . . ?
C14 C15 C16 C19B 128.5(19) . . . . ?
C20 C15 C16 C19B -51(2) . . . . ?
C14 C15 C20 C21 1.2(6) . . . . ?
C16 C15 C20 C21 -179.7(4) . . . . ?
C15 C20 C21 C8 2.4(6) . . . . ?
C15 C20 C21 C22 -178.4(4) . . . . ?
C9 C8 C21 C20 -4.9(5) . . . . ?
N1 C8 C21 C20 178.1(3) . . . . ?
C9 C8 C21 C22 175.9(3) . . . . ?
N1 C8 C21 C22 -1.1(5) . . . . ?
C20 C21 C22 C24 -94.2(5) . . . . ?
C8 C21 C22 C24 85.0(5) . . . . ?
C20 C21 C22 C23 25.3(6) . . . . ?
C8 C21 C22 C23 -155.5(5) . . . . ?
C20 C21 C22 C25 143.5(5) . . . . ?
C8 C21 C22 C25 -37.3(6) . . . . ?
